data_7159844
loop_
_publ_author_name
'Sun, Ying'
'Fu, Shaomin'
'Liu, Bo'

_publ_section_title
;
 Asymmetric synthesis of the fully functionalized six-membered A-ring of
 siphonol A.
;
_journal_issue 15
_journal_name_full 'Organic &amp; biomolecular chemistry'
_journal_page_first 2958
_journal_page_last 2962
_journal_paper_doi 10.1039/d4ob00104d
_journal_volume 22
_journal_year 2024
_chemical_absolute_configuration ad
_chemical_formula_moiety 'C23 H42 O6 Si'
_chemical_formula_sum 'C23 H42 O6 Si'
_chemical_formula_weight 442.65
_space_group_crystal_system orthorhombic
_space_group_IT_number 19
_space_group_name_Hall 'P 2ac 2ab'
_space_group_name_H-M_alt 'P 21 21 21'
_atom_sites_solution_hydrogens mixed
_atom_sites_solution_primary dual
_atom_sites_solution_secondary difmap
_audit_creation_method SHELXL-2019/1
_audit_update_record
;
2023-10-05 deposited with the CCDC.	2024-03-07 downloaded from the CCDC.
;
_cell_angle_alpha 90
_cell_angle_beta 90
_cell_angle_gamma 90
_cell_formula_units_Z 4
_cell_length_a 10.7582(2)
_cell_length_b 12.2091(2)
_cell_length_c 18.8089(4)
_cell_measurement_reflns_used 9842
_cell_measurement_temperature 173(2)
_cell_measurement_theta_max 79.43
_cell_measurement_theta_min 4.32
_cell_volume 2470.51(8)
_computing_cell_refinement 'Bruker SAINT'
_computing_data_collection 'Bruker APEX3'
_computing_data_reduction 'Bruker SAINT'
_computing_molecular_graphics 'Bruker SHELXTL'
_computing_publication_material 'Bruker SHELXTL'
_computing_structure_refinement 'SHELXL-2019/1 (Sheldrick, 2019)'
_computing_structure_solution 'SHELXT (Sheldrick 2008)'
_diffrn_ambient_temperature 173(2)
_diffrn_measured_fraction_theta_full 0.998
_diffrn_measured_fraction_theta_max 0.984
_diffrn_measurement_device_type 'Bruker D8 Venture Photon II'
_diffrn_measurement_method '\f and \w scans'
_diffrn_radiation_type CuK\a
_diffrn_radiation_wavelength 1.54178
_diffrn_reflns_av_R_equivalents 0.0576
_diffrn_reflns_av_unetI/netI 0.0504
_diffrn_reflns_Laue_measured_fraction_full 0.998
_diffrn_reflns_Laue_measured_fraction_max 0.984
_diffrn_reflns_limit_h_max 13
_diffrn_reflns_limit_h_min -13
_diffrn_reflns_limit_k_max 12
_diffrn_reflns_limit_k_min -15
_diffrn_reflns_limit_l_max 23
_diffrn_reflns_limit_l_min -23
_diffrn_reflns_number 16699
_diffrn_reflns_point_group_measured_fraction_full 0.996
_diffrn_reflns_point_group_measured_fraction_max 0.965
_diffrn_reflns_theta_full 67.679
_diffrn_reflns_theta_max 79.420
_diffrn_reflns_theta_min 4.317
_exptl_absorpt_coefficient_mu 1.115
_exptl_absorpt_correction_T_max 1.0000
_exptl_absorpt_correction_T_min 0.5042
_exptl_absorpt_correction_type numerical
_exptl_absorpt_process_details 'SADABS (Krause et al., 2015)'
_exptl_crystal_colour colourless
_exptl_crystal_density_diffrn 1.190
_exptl_crystal_description block
_exptl_crystal_F_000 968
_exptl_crystal_recrystallization_method 'Re-crystallisation from solvent: DCM, PE'
_exptl_crystal_size_max 0.797
_exptl_crystal_size_mid 0.177
_exptl_crystal_size_min 0.150
_refine_diff_density_max 0.510
_refine_diff_density_min -0.384
_refine_diff_density_rms 0.057
_refine_ls_abs_structure_details
; 
 Flack x determined using 2088 quotients [(I+)-(I-)]/[(I+)+(I-)] 
 (Parsons, Flack and Wagner, Acta Cryst. B69 (2013) 249-259). 
;
_refine_ls_abs_structure_Flack 0.058(12)
_refine_ls_extinction_method none
_refine_ls_goodness_of_fit_ref 1.048
_refine_ls_hydrogen_treatment mixed
_refine_ls_matrix_type full
_refine_ls_number_parameters 285
_refine_ls_number_reflns 5182
_refine_ls_number_restraints 1
_refine_ls_restrained_S_all 1.048
_refine_ls_R_factor_all 0.0415
_refine_ls_R_factor_gt 0.0404
_refine_ls_shift/su_max 0.001
_refine_ls_shift/su_mean 0.000
_refine_ls_structure_factor_coef Fsqd
_refine_ls_weighting_details 'w=1/[\s^2^(Fo^2^)+(0.0610P)^2^+0.5596P] where P=(Fo^2^+2Fc^2^)/3'
_refine_ls_weighting_scheme calc
_refine_ls_wR_factor_gt 0.1046
_refine_ls_wR_factor_ref 0.1060
_reflns_Friedel_coverage 0.738
_reflns_Friedel_fraction_full 0.994
_reflns_Friedel_fraction_max 0.940
_reflns_number_gt 5028
_reflns_number_total 5182
_reflns_threshold_expression 'I > 2\s(I)'
_cod_data_source_file d4ob00104d2.cif
_cod_data_source_block lib025
_cod_depositor_comments 'Adding full bibliography for 7159844.cif.'
_cod_database_code 7159844
_shelx_shelxl_version_number 2019/1
_shelx_space_group_comment
; 
The symmetry employed for this shelxl refinement is uniquely defined 
by the following loop, which should always be used as a source of 
symmetry information in preference to the above space-group names. 
They are only intended as comments. 
;
_shelx_estimated_absorpt_t_min 0.470
_shelx_estimated_absorpt_t_max 0.851

loop_
_space_group_symop_operation_xyz
'x, y, z'
'-x+1/2, -y, z+1/2'
'-x, y+1/2, -z+1/2'
'x+1/2, -y+1/2, -z'

loop_
_atom_site_label
_atom_site_type_symbol
_atom_site_fract_x
_atom_site_fract_y
_atom_site_fract_z
_atom_site_U_iso_or_equiv
_atom_site_adp_type
_atom_site_occupancy
_atom_site_site_symmetry_order
_atom_site_calc_flag
_atom_site_refinement_flags_posn
_atom_site_refinement_flags_adp
_atom_site_refinement_flags_occupancy
_atom_site_disorder_assembly
_atom_site_disorder_group
Si Si 0.35303(5) 0.76703(4) 0.70851(3) 0.01800(15) Uani 1 1 d . . . . .
O1 O 0.28317(14) 0.65566(12) 0.67735(8) 0.0177(3) Uani 1 1 d . . . . .
O2 O 0.06540(15) 0.65502(12) 0.74081(8) 0.0198(3) Uani 1 1 d . . . . .
O3 O 0.07580(16) 0.46907(12) 0.73915(8) 0.0202(3) Uani 1 1 d . . . . .
O4 O -0.0414(2) 0.80228(14) 0.64433(11) 0.0303(4) Uani 1 1 d D . . . .
H4O H -0.040(6) 0.818(5) 0.6881(15) 0.092(19) Uiso 1 1 d D . . . .
O5 O 0.08931(17) 0.26398(14) 0.54821(10) 0.0269(4) Uani 1 1 d . . . . .
O6 O 0.2597(2) 0.20498(15) 0.48688(11) 0.0333(4) Uani 1 1 d . . . . .
C1 C 0.5104(2) 0.7215(2) 0.74304(17) 0.0311(6) Uani 1 1 d . . . . .
C2 C 0.5760(3) 0.6498(3) 0.6880(2) 0.0547(10) Uani 1 1 d . . . . .
H2A H 0.656396 0.625814 0.706859 0.082 Uiso 1 1 calc R U . . .
H2B H 0.589120 0.692027 0.644319 0.082 Uiso 1 1 calc R U . . .
H2C H 0.524440 0.585628 0.677495 0.082 Uiso 1 1 calc R U . . .
C3 C 0.5908(3) 0.8235(3) 0.7575(3) 0.0544(10) Uani 1 1 d . . . . .
H3A H 0.672056 0.800692 0.775879 0.082 Uiso 1 1 calc R U . . .
H3B H 0.549371 0.870183 0.792622 0.082 Uiso 1 1 calc R U . . .
H3C H 0.602273 0.864505 0.713186 0.082 Uiso 1 1 calc R U . . .
C4 C 0.4970(3) 0.6576(3) 0.8126(2) 0.0517(9) Uani 1 1 d . . . . .
H4A H 0.579219 0.633987 0.828980 0.077 Uiso 1 1 calc R U . . .
H4B H 0.444379 0.593205 0.804684 0.077 Uiso 1 1 calc R U . . .
H4C H 0.458771 0.704636 0.848727 0.077 Uiso 1 1 calc R U . . .
C5 C 0.2626(2) 0.83491(19) 0.78073(14) 0.0268(5) Uani 1 1 d . . . . .
H5A H 0.176926 0.846812 0.764762 0.040 Uiso 1 1 calc R U . . .
H5B H 0.300902 0.905512 0.792315 0.040 Uiso 1 1 calc R U . . .
H5C H 0.262387 0.788088 0.823045 0.040 Uiso 1 1 calc R U . . .
C6 C 0.3729(3) 0.8698(2) 0.63554(15) 0.0304(5) Uani 1 1 d . . . . .
H6A H 0.292735 0.882520 0.612239 0.046 Uiso 1 1 calc R U . . .
H6B H 0.432720 0.841939 0.600641 0.046 Uiso 1 1 calc R U . . .
H6C H 0.403742 0.938785 0.655529 0.046 Uiso 1 1 calc R U . . .
C11 C -0.0545(2) 0.68720(19) 0.63771(14) 0.0246(5) Uani 1 1 d . . . . .
H11A H -0.065392 0.668337 0.586899 0.030 Uiso 1 1 calc R U . . .
H11B H -0.130125 0.663586 0.663440 0.030 Uiso 1 1 calc R U . . .
C12 C 0.0582(2) 0.62473(16) 0.66724(11) 0.0169(4) Uani 1 1 d . . . . .
C13 C 0.18100(19) 0.65878(17) 0.62932(11) 0.0169(4) Uani 1 1 d . . . . .
H13 H 0.171032 0.736342 0.613220 0.020 Uiso 1 1 calc R U . . .
C14 C 0.2135(2) 0.58870(18) 0.56263(12) 0.0196(4) Uani 1 1 d . . . . .
C15 C 0.2199(2) 0.46643(18) 0.58591(12) 0.0186(4) Uani 1 1 d . . . . .
H15 H 0.282827 0.459897 0.624820 0.022 Uiso 1 1 calc R U . . .
C16 C 0.2587(2) 0.3896(2) 0.52512(13) 0.0256(5) Uani 1 1 d . . . . .
H16A H 0.217757 0.413007 0.480486 0.031 Uiso 1 1 calc R U . . .
H16B H 0.349718 0.394082 0.518077 0.031 Uiso 1 1 calc R U . . .
C17 C 0.2226(2) 0.2728(2) 0.54180(13) 0.0242(5) Uani 1 1 d . . . . .
H17 H 0.262910 0.249067 0.587160 0.029 Uiso 1 1 calc R U . . .
C19 C 0.0396(2) 0.33955(19) 0.59367(13) 0.0215(4) Uani 1 1 d . . . . .
H19 H -0.041540 0.325728 0.611495 0.026 Uiso 1 1 calc R U . . .
C20 C 0.0957(2) 0.43073(17) 0.61488(11) 0.0174(4) Uani 1 1 d . . . . .
C21 C 0.0326(2) 0.49969(16) 0.66944(11) 0.0169(4) Uani 1 1 d . . . . .
H21 H -0.059065 0.487038 0.666662 0.020 Uiso 1 1 calc R U . . .
C22 C 0.3392(3) 0.6259(2) 0.53312(14) 0.0303(5) Uani 1 1 d . . . . .
H22A H 0.335206 0.703875 0.521036 0.046 Uiso 1 1 calc R U . . .
H22B H 0.359094 0.583421 0.490391 0.046 Uiso 1 1 calc R U . . .
H22C H 0.403829 0.614133 0.569049 0.046 Uiso 1 1 calc R U . . .
C23 C 0.1160(3) 0.6062(2) 0.50379(13) 0.0274(5) Uani 1 1 d . . . . .
H23A H 0.096517 0.684415 0.500025 0.041 Uiso 1 1 calc R U . . .
H23B H 0.040336 0.565418 0.515527 0.041 Uiso 1 1 calc R U . . .
H23C H 0.149248 0.580008 0.458352 0.041 Uiso 1 1 calc R U . . .
C24 C 0.0535(2) 0.56016(17) 0.78480(12) 0.0210(4) Uani 1 1 d . . . . .
C25 C 0.1528(3) 0.5612(2) 0.84128(14) 0.0325(5) Uani 1 1 d . . . . .
H25A H 0.234766 0.564959 0.818732 0.049 Uiso 1 1 calc R U . . .
H25B H 0.146928 0.494203 0.869777 0.049 Uiso 1 1 calc R U . . .
H25C H 0.141144 0.625133 0.872080 0.049 Uiso 1 1 calc R U . . .
C26 C -0.0767(3) 0.5559(2) 0.81595(15) 0.0326(6) Uani 1 1 d . . . . .
H26A H -0.137672 0.551322 0.777344 0.049 Uiso 1 1 calc R U . . .
H26B H -0.091963 0.622292 0.843929 0.049 Uiso 1 1 calc R U . . .
H26C H -0.084499 0.491447 0.846653 0.049 Uiso 1 1 calc R U . . .
C27 C 0.2619(3) 0.0904(2) 0.5044(2) 0.0435(7) Uani 1 1 d . . . . .
H27A H 0.265949 0.082011 0.556669 0.052 Uiso 1 1 calc R U . . .
H27B H 0.337601 0.056720 0.483897 0.052 Uiso 1 1 calc R U . . .
C28 C 0.1511(6) 0.0324(3) 0.4772(3) 0.0764(15) Uani 1 1 d . . . . .
H28A H 0.154617 -0.044666 0.491581 0.115 Uiso 1 1 calc R U . . .
H28B H 0.149305 0.037120 0.425160 0.115 Uiso 1 1 calc R U . . .
H28C H 0.075945 0.066297 0.496714 0.115 Uiso 1 1 calc R U . . .

loop_
_atom_site_aniso_label
_atom_site_aniso_U_11
_atom_site_aniso_U_22
_atom_site_aniso_U_33
_atom_site_aniso_U_23
_atom_site_aniso_U_13
_atom_site_aniso_U_12
Si 0.0168(3) 0.0095(3) 0.0278(3) -0.0016(2) -0.0019(2) -0.0008(2)
O1 0.0176(7) 0.0118(6) 0.0239(7) -0.0016(6) -0.0035(6) -0.0006(6)
O2 0.0273(8) 0.0120(7) 0.0202(7) -0.0008(6) 0.0031(6) -0.0017(6)
O3 0.0295(8) 0.0120(7) 0.0190(7) 0.0002(6) 0.0019(6) 0.0005(6)
O4 0.0394(10) 0.0161(8) 0.0354(9) 0.0005(7) -0.0025(8) 0.0096(7)
O5 0.0312(9) 0.0159(7) 0.0337(8) -0.0087(7) 0.0055(7) -0.0028(7)
O6 0.0467(11) 0.0188(9) 0.0343(10) -0.0065(7) 0.0140(8) 0.0033(8)
C1 0.0221(11) 0.0182(11) 0.0530(16) -0.0043(11) -0.0122(11) -0.0024(9)
C2 0.0228(14) 0.053(2) 0.088(3) -0.0215(19) -0.0065(15) 0.0129(13)
C3 0.0356(15) 0.0333(16) 0.094(3) -0.0033(17) -0.0286(18) -0.0113(13)
C4 0.0417(17) 0.0420(17) 0.071(2) 0.0208(17) -0.0226(16) 0.0040(14)
C5 0.0313(12) 0.0144(10) 0.0346(12) -0.0059(9) 0.0000(10) -0.0007(9)
C6 0.0344(14) 0.0192(11) 0.0375(13) 0.0027(10) 0.0015(11) -0.0084(9)
C11 0.0199(10) 0.0190(11) 0.0349(12) 0.0002(9) -0.0033(9) 0.0040(8)
C12 0.0186(10) 0.0106(9) 0.0215(9) -0.0014(7) -0.0015(8) -0.0007(7)
C13 0.0167(9) 0.0120(9) 0.0220(10) 0.0015(7) -0.0023(8) -0.0014(7)
C14 0.0230(11) 0.0171(10) 0.0188(9) 0.0016(8) 0.0008(8) -0.0051(8)
C15 0.0178(10) 0.0169(10) 0.0212(10) -0.0019(8) 0.0017(8) -0.0007(8)
C16 0.0299(12) 0.0204(11) 0.0266(11) -0.0035(9) 0.0074(9) -0.0029(9)
C17 0.0294(11) 0.0177(10) 0.0253(10) -0.0034(9) 0.0038(9) 0.0039(9)
C19 0.0240(11) 0.0139(9) 0.0267(10) -0.0013(8) 0.0049(9) -0.0011(9)
C20 0.0185(10) 0.0130(9) 0.0206(9) 0.0008(8) 0.0016(8) -0.0003(8)
C21 0.0178(9) 0.0116(9) 0.0213(10) 0.0010(7) 0.0024(8) -0.0013(7)
C22 0.0329(13) 0.0274(12) 0.0308(12) -0.0034(9) 0.0118(10) -0.0123(10)
C23 0.0389(14) 0.0219(11) 0.0215(10) 0.0045(9) -0.0061(10) -0.0016(10)
C24 0.0289(11) 0.0126(9) 0.0216(10) -0.0019(8) 0.0035(9) -0.0041(8)
C25 0.0491(15) 0.0218(11) 0.0266(11) 0.0028(9) -0.0097(11) -0.0078(12)
C26 0.0387(14) 0.0228(12) 0.0361(13) -0.0073(10) 0.0171(11) -0.0083(10)
C27 0.0488(17) 0.0204(13) 0.0612(19) -0.0036(12) 0.0165(15) 0.0048(12)
C28 0.124(4) 0.0359(18) 0.070(3) -0.0004(17) -0.030(3) -0.028(2)

loop_
_atom_type_symbol
_atom_type_description
_atom_type_scat_dispersion_real
_atom_type_scat_dispersion_imag
_atom_type_scat_source
C C 0.0181 0.0091 'International Tables Vol C Tables 4.2.6.8 and 6.1.1.4'
H H 0.0000 0.0000 'International Tables Vol C Tables 4.2.6.8 and 6.1.1.4'
O O 0.0492 0.0322 'International Tables Vol C Tables 4.2.6.8 and 6.1.1.4'
Si Si 0.2541 0.3302 'International Tables Vol C Tables 4.2.6.8 and 6.1.1.4'

loop_
_geom_angle_atom_site_label_1
_geom_angle_atom_site_label_2
_geom_angle_atom_site_label_3
_geom_angle
_geom_angle_site_symmetry_1
_geom_angle_site_symmetry_3
_geom_angle_publ_flag
O1 Si C5 112.63(10) . . ?
O1 Si C6 109.99(10) . . ?
C5 Si C6 107.20(12) . . ?
O1 Si C1 106.56(10) . . ?
C5 Si C1 110.28(13) . . ?
C6 Si C1 110.21(13) . . ?
C13 O1 Si 123.49(13) . . ?
C24 O2 C12 110.17(16) . . ?
C24 O3 C21 106.95(16) . . ?
C19 O5 C17 113.02(19) . . ?
C17 O6 C27 114.6(2) . . ?
C2 C1 C4 109.3(3) . . ?
C2 C1 C3 108.9(3) . . ?
C4 C1 C3 108.3(3) . . ?
C2 C1 Si 110.4(2) . . ?
C4 C1 Si 111.0(2) . . ?
C3 C1 Si 108.96(19) . . ?
O4 C11 C12 112.5(2) . . ?
O2 C12 C11 105.28(18) . . ?
O2 C12 C21 103.74(16) . . ?
C11 C12 C21 111.00(18) . . ?
O2 C12 C13 109.10(17) . . ?
C11 C12 C13 111.78(18) . . ?
C21 C12 C13 115.15(17) . . ?
O1 C13 C12 110.92(17) . . ?
O1 C13 C14 108.85(17) . . ?
C12 C13 C14 114.35(17) . . ?
C22 C14 C23 107.45(19) . . ?
C22 C14 C15 110.3(2) . . ?
C23 C14 C15 111.45(18) . . ?
C22 C14 C13 109.10(18) . . ?
C23 C14 C13 110.47(19) . . ?
C15 C14 C13 108.06(17) . . ?
C20 C15 C16 109.45(18) . . ?
C20 C15 C14 109.83(18) . . ?
C16 C15 C14 112.84(18) . . ?
C17 C16 C15 110.61(19) . . ?
O6 C17 O5 107.8(2) . . ?
O6 C17 C16 109.6(2) . . ?
O5 C17 C16 110.1(2) . . ?
C20 C19 O5 125.2(2) . . ?
C19 C20 C21 118.29(19) . . ?
C19 C20 C15 122.5(2) . . ?
C21 C20 C15 119.26(18) . . ?
O3 C21 C20 109.48(17) . . ?
O3 C21 C12 102.86(16) . . ?
C20 C21 C12 117.18(17) . . ?
O3 C24 O2 105.58(17) . . ?
O3 C24 C25 108.2(2) . . ?
O2 C24 C25 109.76(19) . . ?
O3 C24 C26 111.15(19) . . ?
O2 C24 C26 109.5(2) . . ?
C25 C24 C26 112.5(2) . . ?
O6 C27 C28 112.0(3) . . ?

loop_
_geom_bond_atom_site_label_1
_geom_bond_atom_site_label_2
_geom_bond_distance
_geom_bond_site_symmetry_2
_geom_bond_publ_flag
Si O1 1.6605(15) . ?
Si C5 1.865(3) . ?
Si C6 1.872(3) . ?
Si C1 1.897(3) . ?
O1 C13 1.423(3) . ?
O2 C24 1.429(3) . ?
O2 C12 1.434(3) . ?
O3 C24 1.425(3) . ?
O3 C21 1.440(3) . ?
O4 C11 1.417(3) . ?
O5 C19 1.367(3) . ?
O5 C17 1.443(3) . ?
O6 C17 1.383(3) . ?
O6 C27 1.437(3) . ?
C1 C2 1.528(5) . ?
C1 C4 1.530(5) . ?
C1 C3 1.541(4) . ?
C11 C12 1.536(3) . ?
C12 C21 1.552(3) . ?
C12 C13 1.558(3) . ?
C13 C14 1.558(3) . ?
C14 C22 1.531(3) . ?
C14 C23 1.539(3) . ?
C14 C15 1.557(3) . ?
C15 C20 1.508(3) . ?
C15 C16 1.536(3) . ?
C16 C17 1.511(3) . ?
C19 C20 1.328(3) . ?
C20 C21 1.490(3) . ?
C24 C25 1.506(4) . ?
C24 C26 1.519(3) . ?
C27 C28 1.478(6) . ?

loop_
_geom_torsion_atom_site_label_1
_geom_torsion_atom_site_label_2
_geom_torsion_atom_site_label_3
_geom_torsion_atom_site_label_4
_geom_torsion
_geom_torsion_site_symmetry_1
_geom_torsion_site_symmetry_2
_geom_torsion_site_symmetry_3
_geom_torsion_site_symmetry_4
_geom_torsion_publ_flag
C5 Si O1 C13 77.63(18) . . . . ?
C6 Si O1 C13 -41.88(19) . . . . ?
C1 Si O1 C13 -161.32(18) . . . . ?
O1 Si C1 C2 48.3(3) . . . . ?
C5 Si C1 C2 170.8(2) . . . . ?
C6 Si C1 C2 -71.0(3) . . . . ?
O1 Si C1 C4 -73.1(2) . . . . ?
C5 Si C1 C4 49.5(2) . . . . ?
C6 Si C1 C4 167.6(2) . . . . ?
O1 Si C1 C3 167.7(2) . . . . ?
C5 Si C1 C3 -69.7(3) . . . . ?
C6 Si C1 C3 48.4(3) . . . . ?
C24 O2 C12 C11 119.83(19) . . . . ?
C24 O2 C12 C21 3.1(2) . . . . ?
C24 O2 C12 C13 -120.07(18) . . . . ?
O4 C11 C12 O2 60.0(3) . . . . ?
O4 C11 C12 C21 171.58(19) . . . . ?
O4 C11 C12 C13 -58.4(3) . . . . ?
Si O1 C13 C12 -108.22(17) . . . . ?
Si O1 C13 C14 125.12(16) . . . . ?
O2 C12 C13 O1 30.1(2) . . . . ?
C11 C12 C13 O1 146.07(18) . . . . ?
C21 C12 C13 O1 -86.1(2) . . . . ?
O2 C12 C13 C14 153.61(17) . . . . ?
C11 C12 C13 C14 -90.4(2) . . . . ?
C21 C12 C13 C14 37.5(3) . . . . ?
O1 C13 C14 C22 -52.0(2) . . . . ?
C12 C13 C14 C22 -176.71(19) . . . . ?
O1 C13 C14 C23 -169.95(17) . . . . ?
C12 C13 C14 C23 65.4(2) . . . . ?
O1 C13 C14 C15 67.9(2) . . . . ?
C12 C13 C14 C15 -56.8(2) . . . . ?
C22 C14 C15 C20 179.99(19) . . . . ?
C23 C14 C15 C20 -60.8(2) . . . . ?
C13 C14 C15 C20 60.8(2) . . . . ?
C22 C14 C15 C16 -57.6(3) . . . . ?
C23 C14 C15 C16 61.7(3) . . . . ?
C13 C14 C15 C16 -176.79(18) . . . . ?
C20 C15 C16 C17 -38.3(3) . . . . ?
C14 C15 C16 C17 -160.9(2) . . . . ?
C27 O6 C17 O5 -76.5(3) . . . . ?
C27 O6 C17 C16 163.7(2) . . . . ?
C19 O5 C17 O6 -170.8(2) . . . . ?
C19 O5 C17 C16 -51.3(3) . . . . ?
C15 C16 C17 O6 -179.2(2) . . . . ?
C15 C16 C17 O5 62.4(3) . . . . ?
C17 O5 C19 C20 18.3(3) . . . . ?
O5 C19 C20 C21 -174.9(2) . . . . ?
O5 C19 C20 C15 5.0(4) . . . . ?
C16 C15 C20 C19 6.3(3) . . . . ?
C14 C15 C20 C19 130.7(2) . . . . ?
C16 C15 C20 C21 -173.8(2) . . . . ?
C14 C15 C20 C21 -49.4(3) . . . . ?
C24 O3 C21 C20 157.77(17) . . . . ?
C24 O3 C21 C12 32.5(2) . . . . ?
C19 C20 C21 O3 93.1(2) . . . . ?
C15 C20 C21 O3 -86.9(2) . . . . ?
C19 C20 C21 C12 -150.4(2) . . . . ?
C15 C20 C21 C12 29.7(3) . . . . ?
O2 C12 C21 O3 -21.4(2) . . . . ?
C11 C12 C21 O3 -134.05(19) . . . . ?
C13 C12 C21 O3 97.70(19) . . . . ?
O2 C12 C21 C20 -141.55(19) . . . . ?
C11 C12 C21 C20 105.8(2) . . . . ?
C13 C12 C21 C20 -22.4(3) . . . . ?
C21 O3 C24 O2 -31.3(2) . . . . ?
C21 O3 C24 C25 -148.80(19) . . . . ?
C21 O3 C24 C26 87.3(2) . . . . ?
C12 O2 C24 O3 16.8(2) . . . . ?
C12 O2 C24 C25 133.2(2) . . . . ?
C12 O2 C24 C26 -103.0(2) . . . . ?
C17 O6 C27 C28 100.7(4) . . . . ?
